data_4342303
loop_
_publ_author_name
'Yazdani, Abdolreza'
'Janzen, Nancy'
'Banevicius, Laura'
'Czorny, Shannon'
'Valliant, John F.'

_publ_section_title
;
 Imidazole-based [2 + 1] re(i)/(99m)tc(i) complexes as isostructural
 nuclear and optical probes.
;
_journal_issue 4
_journal_name_full 'Inorganic chemistry'
_journal_page_first 1728
_journal_page_last 1736
_journal_paper_doi 10.1021/ic502663p
_journal_volume 54
_journal_year 2015
_chemical_formula_moiety 'C22 H22 N5 O7 Re S'
_chemical_formula_sum 'C22 H22 N5 O7 Re S'
_chemical_formula_weight 686.70
_chemical_name_systematic
; 
 ? 
;
_space_group_crystal_system monoclinic
_space_group_IT_number 14
_space_group_name_Hall '-P 2ybc'
_space_group_name_H-M_alt 'P 1 21/c 1'
_symmetry_space_group_name_Hall '-P 2ybc'
_symmetry_space_group_name_H-M 'P 1 21/c 1'
_atom_sites_solution_hydrogens geom
_audit_creation_method SHELXL-2013
_cell_angle_alpha 90
_cell_angle_beta 101.3040(18)
_cell_angle_gamma 90
_cell_formula_units_Z 4
_cell_length_a 12.8456(4)
_cell_length_b 9.6955(3)
_cell_length_c 21.2199(7)
_cell_measurement_reflns_used 9814
_cell_measurement_temperature 173(2)
_cell_measurement_theta_max 29.34
_cell_measurement_theta_min 2.28
_cell_volume 2591.55(14)
_computing_cell_refinement 'Bruker SAINT'
_computing_data_collection 'Bruker APEX2'
_computing_data_reduction 'Bruker SAINT'
_computing_molecular_graphics 'Bruker SHELXTL'
_computing_publication_material 'Bruker SHELXTL'
_computing_structure_refinement 'SHELXL-2013 (Sheldrick, 2013)'
_computing_structure_solution 'SHELXS-97 (Sheldrick 2008)'
_diffrn_ambient_temperature 173(2)
_diffrn_measured_fraction_theta_full 1.000
_diffrn_measured_fraction_theta_max 1.000
_diffrn_measurement_device_type 'Bruker APEX-II CCD'
_diffrn_measurement_method '\w scans'
_diffrn_radiation_type MoK\a
_diffrn_radiation_wavelength 0.71073
_diffrn_reflns_av_R_equivalents 0.0353
_diffrn_reflns_av_unetI/netI 0.0145
_diffrn_reflns_Laue_measured_fraction_full 1.000
_diffrn_reflns_Laue_measured_fraction_max 1.000
_diffrn_reflns_limit_h_max 16
_diffrn_reflns_limit_h_min -16
_diffrn_reflns_limit_k_max 12
_diffrn_reflns_limit_k_min -12
_diffrn_reflns_limit_l_max 26
_diffrn_reflns_limit_l_min -26
_diffrn_reflns_number 67536
_diffrn_reflns_point_group_measured_fraction_full 1.000
_diffrn_reflns_point_group_measured_fraction_max 1.000
_diffrn_reflns_theta_full 25.242
_diffrn_reflns_theta_max 26.371
_diffrn_reflns_theta_min 1.617
_exptl_absorpt_coefficient_mu 4.819
_exptl_absorpt_correction_T_max 0.8670
_exptl_absorpt_correction_T_min 0.2852
_exptl_absorpt_correction_type numerical
_exptl_absorpt_process_details SADABS
_exptl_crystal_colour yellow
_exptl_crystal_density_diffrn 1.760
_exptl_crystal_description plate
_exptl_crystal_F_000 1344
_exptl_crystal_size_max 0.294
_exptl_crystal_size_mid 0.120
_exptl_crystal_size_min 0.040
_refine_diff_density_max 1.155
_refine_diff_density_min -0.719
_refine_diff_density_rms 0.088
_refine_ls_extinction_method none
_refine_ls_goodness_of_fit_ref 1.057
_refine_ls_hydrogen_treatment constr
_refine_ls_matrix_type full
_refine_ls_number_parameters 362
_refine_ls_number_reflns 5294
_refine_ls_number_restraints 36
_refine_ls_restrained_S_all 1.061
_refine_ls_R_factor_all 0.0265
_refine_ls_R_factor_gt 0.0197
_refine_ls_shift/su_max 0.006
_refine_ls_shift/su_mean 0.000
_refine_ls_structure_factor_coef Fsqd
_refine_ls_weighting_details 'w=1/[\s^2^(Fo^2^)+(0.0145P)^2^+6.6824P] where P=(Fo^2^+2Fc^2^)/3'
_refine_ls_weighting_scheme calc
_refine_ls_wR_factor_gt 0.0422
_refine_ls_wR_factor_ref 0.0451
_reflns_Friedel_coverage 0.000
_reflns_number_gt 4598
_reflns_number_total 5294
_reflns_threshold_expression 'I > 2\s(I)'
_cod_data_source_file ic502663p_si_002.cif
_cod_data_source_block r118p_0m_a_sq
_cod_depositor_comments 'Adding full bibliography for 4342302--4342303.cif.'
_cod_database_code 4342303
_shelx_space_group_comment
; 
The symmetry employed for this shelxl refinement is uniquely defined 
by the following loop, which should always be used as a source of 
symmetry information in preference to the above space-group names. 
They are only intended as comments. 
;
_shelx_estimated_absorpt_t_min 0.332
_shelx_estimated_absorpt_t_max 0.831
_shelxl_version_number 2013-4

loop_
_space_group_symop_operation_xyz
'x, y, z'
'-x, y+1/2, -z+1/2'
'-x, -y, -z'
'x, -y-1/2, z-1/2'

loop_
_atom_site_label
_atom_site_type_symbol
_atom_site_fract_x
_atom_site_fract_y
_atom_site_fract_z
_atom_site_U_iso_or_equiv
_atom_site_adp_type
_atom_site_occupancy
_atom_site_site_symmetry_order
_atom_site_calc_flag
_atom_site_refinement_flags_posn
_atom_site_refinement_flags_adp
_atom_site_refinement_flags_occupancy
_atom_site_disorder_assembly
_atom_site_disorder_group
Re1 Re 0.56585(2) 0.74228(2) 0.67444(2) 0.01482(4) Uani 1 1 d . . . . .
O1 O 0.4685(3) 0.4606(3) 0.63378(16) 0.0609(10) Uani 1 1 d . . . . .
O2 O 0.34379(18) 0.8697(3) 0.65934(13) 0.0380(6) Uani 1 1 d . . . . .
O3 O 0.55146(18) 0.6631(2) 0.81262(11) 0.0254(5) Uani 1 1 d . . . . .
N4 N 0.64618(19) 0.9386(2) 0.69223(12) 0.0164(5) Uani 1 1 d . . . . .
N5 N 0.5856(2) 0.8143(3) 0.58061(12) 0.0187(5) Uani 1 1 d . . . . .
C1 C 0.5035(3) 0.5668(4) 0.64890(17) 0.0300(8) Uani 1 1 d . . . . .
C2 C 0.4272(2) 0.8227(3) 0.66492(16) 0.0227(7) Uani 1 1 d . . . . .
C3 C 0.5583(2) 0.6933(3) 0.76127(15) 0.0175(6) Uani 1 1 d . . . . .
N1 N 0.7251(2) 0.6563(3) 0.68339(13) 0.0217(6) Uani 1 1 d . . . . .
C4 C 0.8039(3) 0.6665(3) 0.73404(19) 0.0293(8) Uani 1 1 d . . . . .
H4A H 0.8003 0.7177 0.7717 0.035 Uiso 1 1 calc R U . A 1
C5 C 0.8644(3) 0.5352(4) 0.66584(19) 0.0366(9) Uani 1 1 d . . . . .
H5A H 0.9092 0.4784 0.6463 0.044 Uiso 1 1 calc R U . B 1
C6 C 0.7628(3) 0.5728(4) 0.64020(17) 0.0306(8) Uani 1 1 d . . . . .
H6A H 0.7241 0.5459 0.5992 0.037 Uiso 1 1 calc R U . . .
N2 N 0.8892(2) 0.5952(3) 0.72512(16) 0.0323(7) Uani 0.542(2) 1 d . . P C 1
C7 C 0.9885(13) 0.5774(18) 0.7624(5) 0.030(2) Uani 0.542(2) 1 d . U P C 1
H7A H 1.0009 0.6518 0.7950 0.036 Uiso 0.542(2) 1 calc R U P C 1
H7B H 1.0416 0.5885 0.7347 0.036 Uiso 0.542(2) 1 calc R U P C 1
C8 C 1.0088(13) 0.435(2) 0.7982(8) 0.031(2) Uani 0.542(2) 1 d . . P C 1
H8A H 1.0784 0.4399 0.8280 0.038 Uiso 0.542(2) 1 calc R U P C 1
H8B H 1.0143 0.3631 0.7659 0.038 Uiso 0.542(2) 1 calc R U P C 1
C9 C 0.9226(6) 0.3874(11) 0.8377(4) 0.0510(18) Uani 0.542(2) 1 d . U P C 1
H9A H 0.8573 0.4378 0.8180 0.061 Uiso 0.542(2) 1 calc R U P C 1
H9B H 0.9088 0.2894 0.8258 0.061 Uiso 0.542(2) 1 calc R U P C 1
C10 C 0.9243(5) 0.3921(9) 0.9074(4) 0.0391(13) Uani 0.542(2) 1 d . . P C 1
H10A H 0.8695 0.3280 0.9170 0.047 Uiso 0.542(2) 1 calc R U P C 1
H10B H 0.9041 0.4863 0.9185 0.047 Uiso 0.542(2) 1 calc R U P C 1
C11 C 1.0275(14) 0.3563(16) 0.9497(9) 0.028(2) Uani 0.542(2) 1 d . . P C 1
O4 O 1.100(3) 0.440(3) 0.9666(11) 0.040(3) Uani 0.542(2) 1 d . U P C 1
N3 N 1.0370(8) 0.2211(17) 0.9654(8) 0.0272(19) Uani 0.542(2) 1 d . . P C 1
H3A H 0.9804 0.1685 0.9552 0.033 Uiso 0.542(2) 1 calc R U P C 1
C12 C 1.1351(7) 0.1577(9) 0.9981(4) 0.0261(14) Uani 0.542(2) 1 d . . P C 1
H12A H 1.1944 0.2204 0.9943 0.031 Uiso 0.542(2) 1 calc R U P C 1
H12B H 1.1455 0.0715 0.9751 0.031 Uiso 0.542(2) 1 calc R U P C 1
S1 S 1.1447(10) 0.116(2) 1.0841(9) 0.0235(12) Uani 0.542(2) 1 d . . P C 1
O5 O 1.1419(5) 0.2456(5) 1.1163(2) 0.0511(11) Uani 0.542(2) 1 d . . P C 1
O6 O 1.2316(4) 0.0332(5) 1.0999(2) 0.0366(8) Uani 0.542(2) 1 d . . P C 1
O7 O 1.0372(5) 0.0465(8) 1.0808(3) 0.0563(15) Uani 0.542(2) 1 d . . P C 1
N2' N 0.8892(2) 0.5952(3) 0.72512(16) 0.0323(7) Uani 0.458(2) 1 d . . P C 2
C7' C 0.9904(16) 0.583(2) 0.7825(6) 0.030(2) Uani 0.458(2) 1 d . U P C 2
H7'A H 1.0563 0.5936 0.7654 0.036 Uiso 0.458(2) 1 calc R U P C 2
H7'B H 0.9883 0.6573 0.8143 0.036 Uiso 0.458(2) 1 calc R U P C 2
C8' C 0.9899(17) 0.454(2) 0.8125(10) 0.031(2) Uani 0.458(2) 1 d . . P C 2
H8'A H 1.0624 0.4252 0.8337 0.038 Uiso 0.458(2) 1 calc R U P C 2
H8'B H 0.9585 0.3815 0.7815 0.038 Uiso 0.458(2) 1 calc R U P C 2
C9' C 0.9216(7) 0.4817(13) 0.8607(5) 0.0510(18) Uani 0.458(2) 1 d . U P C 2
H9'A H 0.8474 0.5057 0.8410 0.061 Uiso 0.458(2) 1 calc R U P C 2
H9'B H 0.9522 0.5507 0.8936 0.061 Uiso 0.458(2) 1 calc R U P C 2
C10' C 0.9374(6) 0.3086(10) 0.8886(4) 0.0391(13) Uani 0.458(2) 1 d . . P C 2
H10C H 0.8765 0.2783 0.9074 0.047 Uiso 0.458(2) 1 calc R U P C 2
H10D H 0.9462 0.2444 0.8537 0.047 Uiso 0.458(2) 1 calc R U P C 2
C11' C 1.0401(18) 0.319(2) 0.9403(11) 0.028(2) Uani 0.458(2) 1 d . . P C 2
O4' O 1.093(3) 0.422(4) 0.9524(13) 0.040(3) Uani 0.458(2) 1 d . U P C 2
N3' N 1.0688(10) 0.199(2) 0.9711(10) 0.0272(19) Uani 0.458(2) 1 d . . P C 2
H3'A H 1.0306 0.1248 0.9598 0.033 Uiso 0.458(2) 1 calc R U P C 2
C12' C 1.1594(8) 0.1915(11) 1.0212(4) 0.0261(14) Uani 0.458(2) 1 d . . P C 2
H12C H 1.1859 0.2856 1.0332 0.031 Uiso 0.458(2) 1 calc R U P C 2
H12D H 1.2163 0.1398 1.0061 0.031 Uiso 0.458(2) 1 calc R U P C 2
S1' S 1.1278(13) 0.109(2) 1.0886(11) 0.0235(12) Uani 0.458(2) 1 d . . P C 2
O5' O 1.2163(6) 0.1645(7) 1.1422(3) 0.0511(11) Uani 0.458(2) 1 d . . P C 2
O6' O 1.1473(5) -0.0389(6) 1.0817(3) 0.0366(8) Uani 0.458(2) 1 d . . P C 2
O7' O 1.0295(6) 0.1429(10) 1.0993(3) 0.0563(15) Uani 0.458(2) 1 d . . P C 2
C13 C 0.6784(2) 0.9933(3) 0.75089(15) 0.0207(6) Uani 1 1 d . . . . .
H13A H 0.6693 0.9413 0.7874 0.025 Uiso 1 1 calc R U . . .
C14 C 0.7246(2) 1.1228(3) 0.76016(16) 0.0239(7) Uani 1 1 d . . . . .
H14A H 0.7484 1.1579 0.8023 0.029 Uiso 1 1 calc R U . . .
C15 C 0.7352(3) 1.1994(3) 0.70736(17) 0.0267(7) Uani 1 1 d . . . . .
H15A H 0.7633 1.2903 0.7124 0.032 Uiso 1 1 calc R U . . .
C16 C 0.7046(3) 1.1429(3) 0.64684(16) 0.0242(7) Uani 1 1 d . . . . .
H16A H 0.7125 1.1942 0.6099 0.029 Uiso 1 1 calc R U . . .
C17 C 0.6623(2) 1.0109(3) 0.64022(14) 0.0172(6) Uani 1 1 d . . . . .
C18 C 0.6319(2) 0.9395(3) 0.57816(14) 0.0168(6) Uani 1 1 d . . . . .
C19 C 0.6506(2) 0.9931(3) 0.52049(15) 0.0219(7) Uani 1 1 d . . . . .
H19A H 0.6834 1.0807 0.5196 0.026 Uiso 1 1 calc R U . . .
C20 C 0.6210(3) 0.9179(3) 0.46481(16) 0.0265(7) Uani 1 1 d . . . . .
H20A H 0.6345 0.9521 0.4252 0.032 Uiso 1 1 calc R U . . .
C21 C 0.5716(3) 0.7921(4) 0.46722(16) 0.0279(7) Uani 1 1 d . . . . .
H21A H 0.5493 0.7396 0.4292 0.033 Uiso 1 1 calc R U . . .
C22 C 0.5550(3) 0.7438(3) 0.52564(15) 0.0259(7) Uani 1 1 d . . . . .
H22A H 0.5207 0.6574 0.5270 0.031 Uiso 1 1 calc R U . . .

loop_
_atom_site_aniso_label
_atom_site_aniso_U_11
_atom_site_aniso_U_22
_atom_site_aniso_U_33
_atom_site_aniso_U_23
_atom_site_aniso_U_13
_atom_site_aniso_U_12
Re1 0.01682(6) 0.01340(6) 0.01562(6) -0.00198(5) 0.00654(4) -0.00255(5)
O1 0.095(3) 0.0354(16) 0.068(2) -0.0332(15) 0.056(2) -0.0434(17)
O2 0.0188(12) 0.0400(15) 0.0566(18) 0.0256(13) 0.0113(11) 0.0041(11)
O3 0.0316(13) 0.0258(12) 0.0189(12) 0.0030(9) 0.0054(10) -0.0034(10)
N4 0.0153(12) 0.0160(12) 0.0194(13) -0.0038(10) 0.0071(10) -0.0007(10)
N5 0.0220(13) 0.0167(12) 0.0190(13) -0.0024(10) 0.0080(10) -0.0040(10)
C1 0.040(2) 0.0293(19) 0.0273(18) -0.0075(15) 0.0225(16) -0.0097(15)
C2 0.0205(16) 0.0225(16) 0.0260(17) 0.0098(13) 0.0067(13) -0.0055(13)
C3 0.0160(14) 0.0146(14) 0.0221(16) -0.0033(12) 0.0044(12) -0.0006(11)
N1 0.0256(14) 0.0160(12) 0.0268(15) 0.0007(11) 0.0131(12) 0.0020(11)
C4 0.0205(16) 0.0229(17) 0.045(2) -0.0074(15) 0.0073(15) 0.0005(13)
C5 0.042(2) 0.033(2) 0.044(2) 0.0159(17) 0.0308(19) 0.0185(17)
C6 0.045(2) 0.0267(17) 0.0268(18) 0.0066(14) 0.0236(16) 0.0125(16)
N2 0.0205(14) 0.0263(15) 0.053(2) 0.0065(14) 0.0135(14) 0.0060(12)
C7 0.0184(17) 0.039(2) 0.033(6) -0.002(5) 0.006(4) 0.0030(16)
C8 0.018(6) 0.049(5) 0.030(7) 0.005(5) 0.012(4) 0.005(4)
C9 0.027(2) 0.075(4) 0.047(4) 0.027(3) -0.003(2) -0.007(3)
C10 0.024(3) 0.050(4) 0.040(3) -0.008(3) -0.005(2) 0.006(3)
C11 0.017(4) 0.035(9) 0.032(6) -0.004(5) 0.005(3) 0.013(5)
O4 0.039(4) 0.032(6) 0.042(9) -0.005(5) -0.006(6) 0.003(4)
N3 0.018(6) 0.036(5) 0.025(3) 0.003(3) -0.002(5) 0.000(5)
C12 0.026(4) 0.033(4) 0.021(5) -0.004(3) 0.009(4) 0.002(3)
S1 0.007(4) 0.0332(17) 0.032(2) -0.0110(14) 0.008(2) -0.004(3)
O5 0.065(3) 0.044(2) 0.036(2) -0.0212(19) -0.0093(19) 0.013(2)
O6 0.044(2) 0.035(2) 0.032(2) 0.0016(16) 0.0110(17) 0.0078(16)
O7 0.040(2) 0.105(5) 0.026(3) 0.001(3) 0.0126(19) -0.029(3)
N2' 0.0205(14) 0.0263(15) 0.053(2) 0.0065(14) 0.0135(14) 0.0060(12)
C7' 0.0184(17) 0.039(2) 0.033(6) -0.002(5) 0.006(4) 0.0030(16)
C8' 0.018(6) 0.049(5) 0.030(7) 0.005(5) 0.012(4) 0.005(4)
C9' 0.027(2) 0.075(4) 0.047(4) 0.027(3) -0.003(2) -0.007(3)
C10' 0.024(3) 0.050(4) 0.040(3) -0.008(3) -0.005(2) 0.006(3)
C11' 0.017(4) 0.035(9) 0.032(6) -0.004(5) 0.005(3) 0.013(5)
O4' 0.039(4) 0.032(6) 0.042(9) -0.005(5) -0.006(6) 0.003(4)
N3' 0.018(6) 0.036(5) 0.025(3) 0.003(3) -0.002(5) 0.000(5)
C12' 0.026(4) 0.033(4) 0.021(5) -0.004(3) 0.009(4) 0.002(3)
S1' 0.007(4) 0.0332(17) 0.032(2) -0.0110(14) 0.008(2) -0.004(3)
O5' 0.065(3) 0.044(2) 0.036(2) -0.0212(19) -0.0093(19) 0.013(2)
O6' 0.044(2) 0.035(2) 0.032(2) 0.0016(16) 0.0110(17) 0.0078(16)
O7' 0.040(2) 0.105(5) 0.026(3) 0.001(3) 0.0126(19) -0.029(3)
C13 0.0187(15) 0.0207(15) 0.0243(16) -0.0049(13) 0.0079(13) -0.0003(12)
C14 0.0213(16) 0.0233(16) 0.0283(18) -0.0110(14) 0.0079(13) -0.0018(13)
C15 0.0253(17) 0.0189(15) 0.0363(19) -0.0074(14) 0.0070(14) -0.0074(13)
C16 0.0242(16) 0.0209(16) 0.0293(18) -0.0020(13) 0.0092(14) -0.0059(13)
C17 0.0138(14) 0.0172(14) 0.0218(16) -0.0023(12) 0.0061(12) 0.0002(11)
C18 0.0143(14) 0.0174(14) 0.0202(15) -0.0001(12) 0.0070(12) -0.0011(11)
C19 0.0213(16) 0.0212(15) 0.0240(17) 0.0009(13) 0.0068(13) -0.0022(12)
C20 0.0322(18) 0.0301(18) 0.0196(16) 0.0037(14) 0.0112(14) -0.0001(14)
C21 0.0392(19) 0.0277(17) 0.0178(16) -0.0045(13) 0.0080(14) -0.0040(15)
C22 0.0357(18) 0.0210(16) 0.0226(16) -0.0045(14) 0.0096(13) -0.0085(14)

loop_
_atom_type_symbol
_atom_type_description
_atom_type_scat_dispersion_real
_atom_type_scat_dispersion_imag
_atom_type_scat_source
C C 0.0033 0.0016 'International Tables Vol C Tables 4.2.6.8 and 6.1.1.4'
H H 0.0000 0.0000 'International Tables Vol C Tables 4.2.6.8 and 6.1.1.4'
N N 0.0061 0.0033 'International Tables Vol C Tables 4.2.6.8 and 6.1.1.4'
O O 0.0106 0.0060 'International Tables Vol C Tables 4.2.6.8 and 6.1.1.4'
S S 0.1246 0.1234 'International Tables Vol C Tables 4.2.6.8 and 6.1.1.4'
Re Re -1.0185 7.2310 'International Tables Vol C Tables 4.2.6.8 and 6.1.1.4'

loop_
_geom_angle_atom_site_label_1
_geom_angle_atom_site_label_2
_geom_angle_atom_site_label_3
_geom_angle
C1 Re1 C2 90.15(15)
C1 Re1 C3 87.42(13)
C2 Re1 C3 88.90(13)
C1 Re1 N4 172.35(11)
C2 Re1 N4 93.57(11)
C3 Re1 N4 99.32(11)
C1 Re1 N5 98.26(12)
C2 Re1 N5 92.63(11)
C3 Re1 N5 174.10(11)
N4 Re1 N5 74.90(9)
C1 Re1 N1 91.05(13)
C2 Re1 N1 178.13(11)
C3 Re1 N1 92.58(11)
N4 Re1 N1 85.07(9)
N5 Re1 N1 85.78(10)
C13 N4 C17 118.8(3)
C13 N4 Re1 124.0(2)
C17 N4 Re1 117.12(19)
C22 N5 C18 118.6(3)
C22 N5 Re1 124.5(2)
C18 N5 Re1 117.0(2)
O1 C1 Re1 178.4(3)
O2 C2 Re1 179.4(3)
O3 C3 Re1 178.5(3)
C4 N1 C6 105.7(3)
C4 N1 Re1 126.5(2)
C6 N1 Re1 127.7(2)
N1 C4 N2 111.2(3)
N1 C4 H4A 124.4
N2 C4 H4A 124.4
N2 C5 C6 106.7(3)
N2 C5 H5A 126.7
C6 C5 H5A 126.7
C5 C6 N1 109.0(3)
C5 C6 H6A 125.5
N1 C6 H6A 125.5
C4 N2 C5 107.4(3)
C4 N2 C7 132.5(6)
C5 N2 C7 120.0(6)
N2 C7 C8 115.9(13)
N2 C7 H7A 108.3
C8 C7 H7A 108.3
N2 C7 H7B 108.3
C8 C7 H7B 108.3
H7A C7 H7B 107.4
C7 C8 C9 116.4(10)
C7 C8 H8A 108.2
C9 C8 H8A 108.2
C7 C8 H8B 108.2
C9 C8 H8B 108.2
H8A C8 H8B 107.3
C10 C9 C8 130.3(9)
C10 C9 H9A 104.7
C8 C9 H9A 104.7
C10 C9 H9B 104.7
C8 C9 H9B 104.7
H9A C9 H9B 105.7
C9 C10 C11 115.7(8)
C9 C10 H10A 108.4
C11 C10 H10A 108.4
C9 C10 H10B 108.4
C11 C10 H10B 108.4
H10A C10 H10B 107.4
O4 C11 N3 123(2)
O4 C11 C10 124(2)
N3 C11 C10 113.6(15)
C11 N3 C12 123.8(14)
C11 N3 H3A 118.1
C12 N3 H3A 118.1
N3 C12 S1 116.7(10)
N3 C12 H12A 108.1
S1 C12 H12A 108.1
N3 C12 H12B 108.1
S1 C12 H12B 108.1
H12A C12 H12B 107.3
O6 S1 O5 119.6(13)
O6 S1 O7 116.4(13)
O5 S1 O7 107.4(9)
O6 S1 C12 105.5(9)
O5 S1 C12 105.9(11)
O7 S1 C12 99.6(10)
C8' C7' H7'A 109.8
C8' C7' H7'B 109.8
H7'A C7' H7'B 108.2
C7' C8' C9' 101.6(14)
C7' C8' H8'A 111.5
C9' C8' H8'A 111.4
C7' C8' H8'B 111.4
C9' C8' H8'B 111.4
H8'A C8' H8'B 109.3
C8' C9' C10' 90.6(12)
C8' C9' H9'A 113.5
C10' C9' H9'A 113.5
C8' C9' H9'B 113.5
C10' C9' H9'B 113.5
H9'A C9' H9'B 110.8
C11' C10' C9' 101.4(10)
C11' C10' H10C 111.5
C9' C10' H10C 111.5
C11' C10' H10D 111.5
C9' C10' H10D 111.5
H10C C10' H10D 109.3
O4' C11' N3' 121(3)
O4' C11' C10' 125(2)
N3' C11' C10' 113.5(18)
C11' N3' C12' 121.1(19)
C11' N3' H3'A 119.5
C12' N3' H3'A 119.5
N3' C12' S1' 110.5(12)
N3' C12' H12C 109.6
S1' C12' H12C 109.6
N3' C12' H12D 109.6
S1' C12' H12D 109.6
H12C C12' H12D 108.1
O7' S1' O6' 115.7(13)
O7' S1' O5' 111.4(15)
O6' S1' O5' 107.5(14)
O7' S1' C12' 113.2(16)
O6' S1' C12' 107.1(12)
O5' S1' C12' 100.8(10)
N4 C13 C14 122.4(3)
N4 C13 H13A 118.8
C14 C13 H13A 118.8
C15 C14 C13 118.8(3)
C15 C14 H14A 120.6
C13 C14 H14A 120.6
C14 C15 C16 119.2(3)
C14 C15 H15A 120.4
C16 C15 H15A 120.4
C17 C16 C15 119.7(3)
C17 C16 H16A 120.2
C15 C16 H16A 120.2
N4 C17 C16 120.9(3)
N4 C17 C18 115.4(3)
C16 C17 C18 123.7(3)
N5 C18 C19 121.3(3)
N5 C18 C17 115.3(3)
C19 C18 C17 123.4(3)
C20 C19 C18 119.4(3)
C20 C19 H19A 120.3
C18 C19 H19A 120.3
C19 C20 C21 119.2(3)
C19 C20 H20A 120.4
C21 C20 H20A 120.4
C22 C21 C20 119.1(3)
C22 C21 H21A 120.5
C20 C21 H21A 120.5
N5 C22 C21 122.5(3)
N5 C22 H22A 118.8
C21 C22 H22A 118.8

loop_
_geom_bond_atom_site_label_1
_geom_bond_atom_site_label_2
_geom_bond_distance
Re1 C1 1.913(3)
Re1 C2 1.919(3)
Re1 C3 1.923(3)
Re1 N4 2.163(2)
Re1 N5 2.171(2)
Re1 N1 2.182(3)
O1 C1 1.144(4)
O2 C2 1.149(4)
O3 C3 1.148(4)
N4 C13 1.341(4)
N4 C17 1.357(4)
N5 C22 1.343(4)
N5 C18 1.358(4)
N1 C4 1.328(4)
N1 C6 1.380(4)
C4 N2 1.340(4)
C4 H4A 0.9500
C5 N2 1.366(5)
C5 C6 1.361(5)
C5 H5A 0.9500
C6 H6A 0.9500
N2 C7 1.374(15)
C7 C8 1.57(3)
C7 H7A 0.9900
C7 H7B 0.9900
C8 C9 1.584(15)
C8 H8A 0.9900
C8 H8B 0.9900
C9 C10 1.475(11)
C9 H9A 0.9900
C9 H9B 0.9900
C10 C11 1.49(2)
C10 H10A 0.9900
C10 H10B 0.9900
C11 O4 1.23(4)
C11 N3 1.35(2)
N3 C12 1.450(11)
N3 H3A 0.8800
C12 S1 1.85(2)
C12 H12A 0.9900
C12 H12B 0.9900
S1 O6 1.361(18)
S1 O5 1.44(2)
S1 O7 1.525(12)
C7' C8' 1.41(3)
C7' H7'A 0.9900
C7' H7'B 0.9900
C8' C9' 1.496(15)
C8' H8'A 0.9900
C8' H8'B 0.9900
C9' C10' 1.778(14)
C9' H9'A 0.9900
C9' H9'B 0.9900
C10' C11' 1.54(3)
C10' H10C 0.9900
C10' H10D 0.9900
C11' O4' 1.21(5)
C11' N3' 1.35(3)
N3' C12' 1.417(17)
N3' H3'A 0.8800
C12' S1' 1.75(2)
C12' H12C 0.9900
C12' H12D 0.9900
S1' O7' 1.367(18)
S1' O6' 1.47(2)
S1' O5' 1.54(2)
C13 C14 1.386(4)
C13 H13A 0.9500
C14 C15 1.373(5)
C14 H14A 0.9500
C15 C16 1.381(5)
C15 H15A 0.9500
C16 C17 1.387(4)
C16 H16A 0.9500
C17 C18 1.471(4)
C18 C19 1.393(4)
C19 C20 1.377(5)
C19 H19A 0.9500
C20 C21 1.380(5)
C20 H20A 0.9500
C21 C22 1.380(4)
C21 H21A 0.9500
C22 H22A 0.9500

loop_
_geom_torsion_atom_site_label_1
_geom_torsion_atom_site_label_2
_geom_torsion_atom_site_label_3
_geom_torsion_atom_site_label_4
_geom_torsion
C6 N1 C4 N2 0.4(4)
Re1 N1 C4 N2 176.4(2)
N2 C5 C6 N1 0.3(4)
C4 N1 C6 C5 -0.4(4)
Re1 N1 C6 C5 -176.3(2)
N1 C4 N2 C5 -0.3(4)
N1 C4 N2 C7 178.4(10)
C6 C5 N2 C4 0.0(4)
C6 C5 N2 C7 -178.9(8)
C4 N2 C7 C8 103.3(11)
C5 N2 C7 C8 -78.1(9)
N2 C7 C8 C9 -49.9(16)
C7 C8 C9 C10 -101.6(16)
C8 C9 C10 C11 -40.1(17)
C9 C10 C11 O4 85(2)
C9 C10 C11 N3 -91.7(15)
O4 C11 N3 C12 -6(3)
C10 C11 N3 C12 170.7(13)
C11 N3 C12 S1 104.9(17)
N3 C12 S1 O6 167.6(11)
N3 C12 S1 O5 -64.7(13)
N3 C12 S1 O7 46.7(15)
C7' C8' C9' C10' -179.7(15)
C8' C9' C10' C11' 87.8(13)
C9' C10' C11' O4' -4(3)
C9' C10' C11' N3' 178.2(14)
O4' C11' N3' C12' 3(3)
C10' C11' N3' C12' -178.2(14)
C11' N3' C12' S1' 130.7(18)
N3' C12' S1' O7' -38(2)
N3' C12' S1' O6' 90.4(15)
N3' C12' S1' O5' -157.4(13)
C17 N4 C13 C14 2.1(4)
Re1 N4 C13 C14 -176.5(2)
N4 C13 C14 C15 1.7(5)
C13 C14 C15 C16 -3.2(5)
C14 C15 C16 C17 0.9(5)
C13 N4 C17 C16 -4.4(4)
Re1 N4 C17 C16 174.2(2)
C13 N4 C17 C18 175.6(3)
Re1 N4 C17 C18 -5.7(3)
C15 C16 C17 N4 2.9(5)
C15 C16 C17 C18 -177.1(3)
C22 N5 C18 C19 -1.9(4)
Re1 N5 C18 C19 178.3(2)
C22 N5 C18 C17 179.4(3)
Re1 N5 C18 C17 -0.4(3)
N4 C17 C18 N5 4.0(4)
C16 C17 C18 N5 -176.0(3)
N4 C17 C18 C19 -174.7(3)
C16 C17 C18 C19 5.3(5)
N5 C18 C19 C20 0.3(5)
C17 C18 C19 C20 178.9(3)
C18 C19 C20 C21 1.3(5)
C19 C20 C21 C22 -1.3(5)
C18 N5 C22 C21 1.9(5)
Re1 N5 C22 C21 -178.4(3)
C20 C21 C22 N5 -0.3(5)
